data_4029099
loop_
_publ_author_name
'Broman, S\/oren Lindb&#x00E6;k'
'Jevric, Martyn'
'Bond, Andrew D.'
'Nielsen, Mogens Br\/ondsted'

_publ_section_title
;
 Syntheses of donor-acceptor-functionalized dihydroazulenes.
;
_journal_issue 1
_journal_name_full 'The Journal of organic chemistry'
_journal_page_first 41
_journal_page_last 64
_journal_paper_doi 10.1021/jo4020326
_journal_volume 79
_journal_year 2014
_chemical_formula_moiety 'C19 H14 N2'
_chemical_formula_sum 'C19 H14 N2'
_chemical_formula_weight 270.32
_space_group_IT_number 14
_symmetry_cell_setting monoclinic
_symmetry_space_group_name_Hall '-P 2ybc'
_symmetry_space_group_name_H-M 'P 1 21/c 1'
_atom_sites_solution_hydrogens geom
_atom_sites_solution_primary direct
_atom_sites_solution_secondary difmap
_audit_creation_method SHELXL-97
_cell_angle_alpha 90.00
_cell_angle_beta 94.103(3)
_cell_angle_gamma 90.00
_cell_formula_units_Z 4
_cell_length_a 7.7670(5)
_cell_length_b 10.3455(7)
_cell_length_c 17.8038(13)
_cell_measurement_reflns_used 9426
_cell_measurement_temperature 150(2)
_cell_measurement_theta_max 25.64
_cell_measurement_theta_min 2.63
_cell_volume 1426.93(17)
_computing_cell_refinement 'SAINT v.7.68a (Bruker, 2010)'
_computing_data_collection 'APEX2 v2010.1-2 (Bruker, 2010)'
_computing_data_reduction SAINT
_computing_molecular_graphics SHELXTL
_computing_publication_material SHELXTL
_computing_structure_refinement SHELXTL
_computing_structure_solution 'SHELXTL v.6.12 (Sheldrick, 2008)'
_diffrn_ambient_temperature 150(2)
_diffrn_measured_fraction_theta_full 0.994
_diffrn_measured_fraction_theta_max 0.990
_diffrn_measurement_device_type 'Bruker Nonius X8APEX-II CCD'
_diffrn_measurement_method '\w and \f scans'
_diffrn_radiation_monochromator graphite
_diffrn_radiation_source 'fine-focus sealed tube'
_diffrn_radiation_type MoK\a
_diffrn_radiation_wavelength 0.71073
_diffrn_reflns_av_R_equivalents 0.0225
_diffrn_reflns_av_sigmaI/netI 0.0165
_diffrn_reflns_limit_h_max 9
_diffrn_reflns_limit_h_min -9
_diffrn_reflns_limit_k_max 12
_diffrn_reflns_limit_k_min -12
_diffrn_reflns_limit_l_max 21
_diffrn_reflns_limit_l_min -21
_diffrn_reflns_number 16607
_diffrn_reflns_theta_full 25.00
_diffrn_reflns_theta_max 25.72
_diffrn_reflns_theta_min 3.54
_diffrn_standards_number 0
_exptl_absorpt_coefficient_mu 0.075
_exptl_absorpt_correction_T_max 0.994
_exptl_absorpt_correction_T_min 0.892
_exptl_absorpt_correction_type multi-scan
_exptl_absorpt_process_details 'SADABS (Sheldrick, 2008)'
_exptl_crystal_colour orange
_exptl_crystal_density_diffrn 1.258
_exptl_crystal_density_method 'not measured'
_exptl_crystal_description block
_exptl_crystal_F_000 568
_exptl_crystal_size_max 0.30
_exptl_crystal_size_mid 0.10
_exptl_crystal_size_min 0.08
_refine_diff_density_max 0.231
_refine_diff_density_min -0.158
_refine_diff_density_rms 0.033
_refine_ls_extinction_method none
_refine_ls_goodness_of_fit_ref 1.065
_refine_ls_hydrogen_treatment constr
_refine_ls_matrix_type full
_refine_ls_number_parameters 191
_refine_ls_number_reflns 2694
_refine_ls_number_restraints 0
_refine_ls_restrained_S_all 1.065
_refine_ls_R_factor_all 0.0480
_refine_ls_R_factor_gt 0.0405
_refine_ls_shift/su_max 0.000
_refine_ls_shift/su_mean 0.000
_refine_ls_structure_factor_coef Fsqd
_refine_ls_weighting_details 'calc w=1/[\s^2^(Fo^2^)+(0.0459P)^2^+0.5725P] where P=(Fo^2^+2Fc^2^)/3'
_refine_ls_weighting_scheme calc
_refine_ls_wR_factor_gt 0.1009
_refine_ls_wR_factor_ref 0.1054
_reflns_number_gt 2329
_reflns_number_total 2694
_reflns_threshold_expression I>2\s(I)
_cod_data_source_file jo4020326_si_002.cif
_cod_data_source_block mb1119
_cod_original_sg_symbol_H-M 'P 21/c'
_cod_database_code 4029099

loop_
_symmetry_equiv_pos_as_xyz
'x, y, z'
'-x, y+1/2, -z+1/2'
'-x, -y, -z'
'x, -y-1/2, z-1/2'

loop_
_atom_site_label
_atom_site_type_symbol
_atom_site_fract_x
_atom_site_fract_y
_atom_site_fract_z
_atom_site_U_iso_or_equiv
_atom_site_adp_type
_atom_site_occupancy
_atom_site_symmetry_multiplicity
_atom_site_calc_flag
_atom_site_refinement_flags
N1 N 0.59827(16) 0.31238(14) 0.64293(7) 0.0385(3) Uani 1 1 d .
N2 N 0.07344(18) 0.17782(14) 0.61931(8) 0.0441(4) Uani 1 1 d .
C1 C 0.33736(18) 0.30048(15) 0.41478(8) 0.0330(3) Uani 1 1 d .
C2 C 0.26923(18) 0.41823(15) 0.44291(8) 0.0327(3) Uani 1 1 d .
H2A H 0.2320 0.4882 0.4112 0.039 Uiso 1 1 calc R
C3 C 0.26272(17) 0.42104(14) 0.51802(8) 0.0283(3) Uani 1 1 d .
C4 C 0.32236(17) 0.28774(14) 0.55006(7) 0.0280(3) Uani 1 1 d .
C5 C 0.37393(18) 0.20727(15) 0.47931(8) 0.0306(3) Uani 1 1 d .
H5A H 0.5007 0.1892 0.4848 0.037 Uiso 1 1 calc R
C6 C 0.27921(19) 0.08237(15) 0.46429(8) 0.0342(3) Uani 1 1 d .
H6A H 0.1935 0.0570 0.4968 0.041 Uiso 1 1 calc R
C7 C 0.3118(2) 0.00593(16) 0.40656(9) 0.0381(4) Uani 1 1 d .
H7A H 0.2554 -0.0756 0.4036 0.046 Uiso 1 1 calc R
C8 C 0.4254(2) 0.03612(18) 0.34807(9) 0.0428(4) Uani 1 1 d .
H8A H 0.4853 -0.0341 0.3275 0.051 Uiso 1 1 calc R
C9 C 0.4540(2) 0.15398(19) 0.32019(9) 0.0455(4) Uani 1 1 d .
H9A H 0.5291 0.1586 0.2805 0.055 Uiso 1 1 calc R
C10 C 0.3824(2) 0.27450(17) 0.34425(9) 0.0409(4) Uani 1 1 d .
H10A H 0.3655 0.3410 0.3077 0.049 Uiso 1 1 calc R
C11 C 0.47532(18) 0.30198(14) 0.60420(8) 0.0296(3) Uani 1 1 d .
C12 C 0.18271(19) 0.22566(14) 0.58989(8) 0.0313(3) Uani 1 1 d .
C13 C 0.21302(17) 0.52737(14) 0.56631(8) 0.0286(3) Uani 1 1 d .
C14 C 0.17898(17) 0.65030(14) 0.53532(8) 0.0315(3) Uani 1 1 d .
H14A H 0.1868 0.6633 0.4829 0.038 Uiso 1 1 calc R
C15 C 0.13444(18) 0.75247(14) 0.57964(8) 0.0325(3) Uani 1 1 d .
H15A H 0.1135 0.8346 0.5570 0.039 Uiso 1 1 calc R
C16 C 0.11918(17) 0.73881(14) 0.65696(8) 0.0314(3) Uani 1 1 d .
C17 C 0.15230(19) 0.61706(15) 0.68782(8) 0.0341(3) Uani 1 1 d .
H17A H 0.1426 0.6042 0.7402 0.041 Uiso 1 1 calc R
C18 C 0.19905(19) 0.51411(15) 0.64388(8) 0.0327(3) Uani 1 1 d .
H18A H 0.2222 0.4325 0.6669 0.039 Uiso 1 1 calc R
C19 C 0.0680(2) 0.85000(15) 0.70468(9) 0.0392(4) Uani 1 1 d .
H19A H 0.1054 0.8330 0.7575 0.059 Uiso 1 1 calc R
H19B H -0.0578 0.8602 0.6996 0.059 Uiso 1 1 calc R
H19C H 0.1228 0.9294 0.6881 0.059 Uiso 1 1 calc R

loop_
_atom_site_aniso_label
_atom_site_aniso_U_11
_atom_site_aniso_U_22
_atom_site_aniso_U_33
_atom_site_aniso_U_23
_atom_site_aniso_U_13
_atom_site_aniso_U_12
N1 0.0361(7) 0.0474(8) 0.0315(7) -0.0034(6) -0.0010(6) 0.0018(6)
N2 0.0449(8) 0.0402(8) 0.0488(8) 0.0039(6) 0.0152(6) -0.0066(6)
C1 0.0292(7) 0.0410(8) 0.0284(7) -0.0007(6) 0.0007(6) -0.0112(6)
C2 0.0326(7) 0.0349(8) 0.0303(7) 0.0059(6) -0.0004(6) -0.0083(6)
C3 0.0235(7) 0.0319(8) 0.0292(7) 0.0044(6) 0.0006(5) -0.0058(6)
C4 0.0269(7) 0.0311(7) 0.0261(7) 0.0006(6) 0.0031(5) -0.0031(6)
C5 0.0253(7) 0.0396(8) 0.0268(7) -0.0024(6) 0.0019(5) -0.0016(6)
C6 0.0318(8) 0.0336(8) 0.0373(8) 0.0012(6) 0.0026(6) -0.0003(6)
C7 0.0335(8) 0.0385(9) 0.0415(9) -0.0050(7) -0.0033(6) 0.0006(6)
C8 0.0353(8) 0.0543(11) 0.0383(9) -0.0139(8) -0.0009(7) 0.0018(7)
C9 0.0391(9) 0.0682(12) 0.0297(8) -0.0124(8) 0.0052(6) -0.0083(8)
C10 0.0423(9) 0.0525(10) 0.0281(8) 0.0003(7) 0.0027(6) -0.0126(7)
C11 0.0325(7) 0.0316(8) 0.0255(7) 0.0001(6) 0.0060(6) 0.0012(6)
C12 0.0338(8) 0.0296(8) 0.0307(7) 0.0018(6) 0.0041(6) -0.0005(6)
C13 0.0224(7) 0.0326(8) 0.0305(7) 0.0025(6) -0.0004(5) -0.0033(6)
C14 0.0263(7) 0.0376(8) 0.0305(7) 0.0083(6) 0.0019(5) -0.0018(6)
C15 0.0273(7) 0.0303(8) 0.0396(8) 0.0090(6) -0.0009(6) 0.0005(6)
C16 0.0231(7) 0.0328(8) 0.0376(8) 0.0007(6) -0.0024(6) -0.0002(6)
C17 0.0369(8) 0.0355(8) 0.0295(7) 0.0032(6) 0.0003(6) 0.0005(6)
C18 0.0362(8) 0.0294(8) 0.0322(8) 0.0054(6) 0.0017(6) 0.0011(6)
C19 0.0376(8) 0.0351(8) 0.0441(9) -0.0019(7) -0.0029(7) 0.0054(7)

loop_
_atom_type_symbol
_atom_type_description
_atom_type_scat_dispersion_real
_atom_type_scat_dispersion_imag
_atom_type_scat_source
C C 0.0033 0.0016 'International Tables Vol C Tables 4.2.6.8 and 6.1.1.4'
H H 0.0000 0.0000 'International Tables Vol C Tables 4.2.6.8 and 6.1.1.4'
N N 0.0061 0.0033 'International Tables Vol C Tables 4.2.6.8 and 6.1.1.4'

loop_
_geom_angle_atom_site_label_1
_geom_angle_atom_site_label_2
_geom_angle_atom_site_label_3
_geom_angle
C10 C1 C2 128.25(15)
C10 C1 C5 122.09(15)
C2 C1 C5 109.32(12)
C3 C2 C1 114.07(13)
C3 C2 H2A 123.0
C1 C2 H2A 123.0
C2 C3 C13 129.15(14)
C2 C3 C4 108.40(13)
C13 C3 C4 122.44(12)
C11 C4 C12 108.14(11)
C11 C4 C3 110.81(11)
C12 C4 C3 110.57(11)
C11 C4 C5 109.42(11)
C12 C4 C5 112.79(12)
C3 C4 C5 105.11(11)
C6 C5 C1 110.53(11)
C6 C5 C4 116.43(12)
C1 C5 C4 102.98(12)
C6 C5 H5A 108.9
C1 C5 H5A 108.9
C4 C5 H5A 108.9
C7 C6 C5 121.95(14)
C7 C6 H6A 119.0
C5 C6 H6A 119.0
C6 C7 C8 125.83(15)
C6 C7 H7A 117.1
C8 C7 H7A 117.1
C9 C8 C7 126.05(16)
C9 C8 H8A 117.0
C7 C8 H8A 117.0
C8 C9 C10 126.77(15)
C8 C9 H9A 116.6
C10 C9 H9A 116.6
C1 C10 C9 125.26(16)
C1 C10 H10A 117.4
C9 C10 H10A 117.4
N1 C11 C4 176.55(14)
N2 C12 C4 178.74(16)
C18 C13 C14 116.80(13)
C18 C13 C3 123.21(13)
C14 C13 C3 119.99(12)
C15 C14 C13 121.19(13)
C15 C14 H14A 119.4
C13 C14 H14A 119.4
C14 C15 C16 121.94(13)
C14 C15 H15A 119.0
C16 C15 H15A 119.0
C17 C16 C15 117.03(13)
C17 C16 C19 121.30(13)
C15 C16 C19 121.67(13)
C18 C17 C16 121.45(14)
C18 C17 H17A 119.3
C16 C17 H17A 119.3
C17 C18 C13 121.59(14)
C17 C18 H18A 119.2
C13 C18 H18A 119.2
C16 C19 H19A 109.5
C16 C19 H19B 109.5
H19A C19 H19B 109.5
C16 C19 H19C 109.5
H19A C19 H19C 109.5
H19B C19 H19C 109.5

loop_
_geom_bond_atom_site_label_1
_geom_bond_atom_site_label_2
_geom_bond_distance
N1 C11 1.1423(18)
N2 C12 1.1416(19)
C1 C10 1.355(2)
C1 C2 1.433(2)
C1 C5 1.511(2)
C2 C3 1.342(2)
C2 H2A 0.9500
C3 C13 1.465(2)
C3 C4 1.550(2)
C4 C11 1.4827(19)
C4 C12 1.4840(19)
C4 C5 1.5850(19)
C5 C6 1.501(2)
C5 H5A 1.0000
C6 C7 1.336(2)
C6 H6A 0.9500
C7 C8 1.446(2)
C7 H7A 0.9500
C8 C9 1.341(3)
C8 H8A 0.9500
C9 C10 1.443(3)
C9 H9A 0.9500
C10 H10A 0.9500
C13 C18 1.400(2)
C13 C14 1.404(2)
C14 C15 1.378(2)
C14 H14A 0.9500
C15 C16 1.397(2)
C15 H15A 0.9500
C16 C17 1.391(2)
C16 C19 1.501(2)
C17 C18 1.385(2)
C17 H17A 0.9500
C18 H18A 0.9500
C19 H19A 0.9800
C19 H19B 0.9800
C19 H19C 0.9800

loop_
_geom_torsion_atom_site_label_1
_geom_torsion_atom_site_label_2
_geom_torsion_atom_site_label_3
_geom_torsion_atom_site_label_4
_geom_torsion
C10 C1 C2 C3 -170.05(15)
C5 C1 C2 C3 3.34(16)
C1 C2 C3 C13 175.20(13)
C1 C2 C3 C4 -3.69(16)
C2 C3 C4 C11 120.65(12)
C13 C3 C4 C11 -58.33(16)
C2 C3 C4 C12 -119.45(13)
C13 C3 C4 C12 61.57(16)
C2 C3 C4 C5 2.54(14)
C13 C3 C4 C5 -176.44(11)
C10 C1 C5 C6 -62.49(18)
C2 C1 C5 C6 123.63(13)
C10 C1 C5 C4 172.47(13)
C2 C1 C5 C4 -1.41(14)
C11 C4 C5 C6 119.27(13)
C12 C4 C5 C6 -1.15(17)
C3 C4 C5 C6 -121.70(13)
C11 C4 C5 C1 -119.63(12)
C12 C4 C5 C1 119.95(12)
C3 C4 C5 C1 -0.60(13)
C1 C5 C6 C7 63.29(18)
C4 C5 C6 C7 -179.71(13)
C5 C6 C7 C8 -6.3(2)
C6 C7 C8 C9 -32.5(3)
C7 C8 C9 C10 2.2(3)
C2 C1 C10 C9 178.61(14)
C5 C1 C10 C9 6.0(2)
C8 C9 C10 C1 29.6(3)
C12 C4 C11 N1 150(3)
C3 C4 C11 N1 -89(3)
C5 C4 C11 N1 27(3)
C11 C4 C12 N2 -175(100)
C3 C4 C12 N2 63(7)
C5 C4 C12 N2 -54(7)
C2 C3 C13 C18 174.86(14)
C4 C3 C13 C18 -6.4(2)
C2 C3 C13 C14 -6.0(2)
C4 C3 C13 C14 172.76(12)
C18 C13 C14 C15 0.1(2)
C3 C13 C14 C15 -179.05(12)
C13 C14 C15 C16 -0.7(2)
C14 C15 C16 C17 0.5(2)
C14 C15 C16 C19 -179.04(13)
C15 C16 C17 C18 0.3(2)
C19 C16 C17 C18 179.79(14)
C16 C17 C18 C13 -0.8(2)
C14 C13 C18 C17 0.6(2)
C3 C13 C18 C17 179.76(13)
